data_4313979
loop_
_publ_author_name
'Gang Li'
'Hongwei Hou'
'Linke Li'
'Xiangru Meng'
'Yaoting Fan'
'Yu Zhu'

_publ_section_title
;
 Novel Pb(II), Zn(II), and Cd(II) Coordination Polymers Constructed from
 Ferrocenyl-Substituted Carboxylate and Bipyridine-Based Ligands
;
_journal_name_full 'Inorganic Chemistry'
_journal_page_first 4995
_journal_page_last 5004
_journal_paper_doi 10.1021/ic034324a
_journal_volume 42
_journal_year 2003
_chemical_formula_sum 'C24 H25 Fe N O6 Zn0.5'
_chemical_formula_weight 511.99
_space_group_IT_number 15
_symmetry_cell_setting monoclinic
_symmetry_space_group_name_Hall '-C 2yc'
_symmetry_space_group_name_H-M 'C 1 2/c 1'
_atom_sites_solution_hydrogens geom
_atom_sites_solution_primary direct
_atom_sites_solution_secondary difmap
_audit_creation_method SHELXL-97
_cell_angle_alpha 90.00
_cell_angle_beta 104.57(3)
_cell_angle_gamma 90.00
_cell_formula_units_Z 8
_cell_length_a 34.191(7)
_cell_length_b 11.470(2)
_cell_length_c 12.100(2)
_cell_measurement_reflns_used 180
_cell_measurement_temperature 291(2)
_cell_measurement_theta_max 25.4
_cell_measurement_theta_min 2
_cell_volume 4592.7(16)
_computing_structure_refinement 'SHELXL-97 (Sheldrick, 1997)'
_computing_structure_solution 'SHELXS-97 (Sheldrick, 1990)'
_diffrn_ambient_temperature 291(2)
_diffrn_measured_fraction_theta_full 0.8977
_diffrn_measured_fraction_theta_max 0.8977
_diffrn_radiation_monochromator graphite
_diffrn_radiation_source 'fine-focus sealed tube'
_diffrn_radiation_type MoK\a
_diffrn_radiation_wavelength 0.71073
_diffrn_reflns_av_R_equivalents 0.0867
_diffrn_reflns_av_sigmaI/netI 0.1644
_diffrn_reflns_limit_h_max 44
_diffrn_reflns_limit_h_min -41
_diffrn_reflns_limit_k_max 14
_diffrn_reflns_limit_k_min -14
_diffrn_reflns_limit_l_max 0
_diffrn_reflns_limit_l_min -15
_diffrn_reflns_number 6400
_diffrn_reflns_theta_full 27.57
_diffrn_reflns_theta_max 27.57
_diffrn_reflns_theta_min 1.23
_exptl_absorpt_coefficient_mu 1.206
_exptl_absorpt_correction_T_max 0.8121
_exptl_absorpt_correction_T_min 0.7524
_exptl_crystal_colour red
_exptl_crystal_density_diffrn 1.481
_exptl_crystal_density_method 'not measured'
_exptl_crystal_description prismatic
_exptl_crystal_F_000 2120
_exptl_crystal_size_max 0.25
_exptl_crystal_size_mid 0.20
_exptl_crystal_size_min 0.18
_refine_diff_density_max 0.644
_refine_diff_density_min -0.556
_refine_diff_density_rms 0.085
_refine_ls_extinction_coef 0.00024(10)
_refine_ls_extinction_expression Fc^*^=kFc[1+0.001xFc^2^\l^3^/sin(2\q)]^-1/4^
_refine_ls_extinction_method SHELXL
_refine_ls_goodness_of_fit_ref 1.022
_refine_ls_hydrogen_treatment mixed
_refine_ls_matrix_type full
_refine_ls_number_parameters 314
_refine_ls_number_reflns 4102
_refine_ls_number_restraints 0
_refine_ls_restrained_S_all 1.022
_refine_ls_R_factor_all 0.1625
_refine_ls_R_factor_gt 0.0733
_refine_ls_shift/su_max 3.950
_refine_ls_shift/su_mean 0.013
_refine_ls_structure_factor_coef Fsqd
_refine_ls_weighting_details 'calc w=1/[\s^2^(Fo^2^)+(0.0532P)^2^+0.0000P] where P=(Fo^2^+2Fc^2^)/3'
_refine_ls_weighting_scheme calc
_refine_ls_wR_factor_gt 0.1289
_refine_ls_wR_factor_ref 0.1532
_reflns_number_gt 2357
_reflns_number_total 4102
_reflns_threshold_expression >2sigma(I)
_cod_data_source_file ic034324asi20030702_103854_2.cif
_cod_data_source_block c2c
_cod_depositor_comments
;
The following automatic conversions were performed:

data name '_atom_site_symetry_multiplicity' was replaced with
'_atom_site_symmetry_multiplicity' as specified in the replacement
file 'data/replacement-values/replacement_tags.lst'.

Automatic conversion script
Id: cif_correct_tags 9268 2022-04-12 08:56:07Z antanas 
;
_cod_original_cell_volume 4592.8(16)
_cod_original_formula_sum 'C24 H25 Fe N O6 Zn0.50'
_cod_database_code 4313979

loop_
_symmetry_equiv_pos_as_xyz
'x, y, z'
'-x, y, -z+1/2'
'x+1/2, y+1/2, z'
'-x+1/2, y+1/2, -z+1/2'
'-x, -y, -z'
'x, -y, z-1/2'
'-x+1/2, -y+1/2, -z'
'x+1/2, -y+1/2, z-1/2'

loop_
_atom_site_label
_atom_site_type_symbol
_atom_site_fract_x
_atom_site_fract_y
_atom_site_fract_z
_atom_site_U_iso_or_equiv
_atom_site_adp_type
_atom_site_occupancy
_atom_site_symmetry_multiplicity
_atom_site_calc_flag
_atom_site_refinement_flags
_atom_site_disorder_assembly
_atom_site_disorder_group
Fe1 Fe 0.15831(3) 0.02626(10) 2.21109(8) 0.0487(3) Uani 1 1 d . . .
Zn1 Zn 0.0000 0.27769(9) 1.7500 0.0279(3) Uani 1 2 d S . .
O1 O 0.06211(12) 0.2754(4) 1.8198(3) 0.0329(10) Uani 1 1 d . . .
O2 O 0.06505(14) 0.3441(4) 1.9947(3) 0.0509(13) Uani 1 1 d . . .
O3 O 0.13917(16) 0.3390(5) 2.2301(4) 0.0624(15) Uani 1 1 d . . .
O4 O 0.01195(18) 0.2772(5) 1.5838(4) 0.0370(11) Uani 1 1 d . . .
O5 O 0.0742(2) 0.5945(6) 2.0419(6) 0.091(2) Uani 1 1 d . . .
O6 O 0.1329(3) 0.6960(9) 1.9510(7) 0.162(4) Uani 1 1 d . . .
N1 N 0.0000 0.4711(6) 1.7500 0.0317(17) Uani 1 2 d S . .
N2 N 0.0000 1.0909(6) 1.7500 0.0324(18) Uani 1 2 d S . .
C1 C 0.08119(19) 0.3153(5) 1.9159(5) 0.0315(15) Uani 1 1 d . . .
C2 C 0.12606(19) 0.3335(6) 1.9361(5) 0.0366(16) Uani 1 1 d . . .
C3 C 0.1413(2) 0.3707(6) 1.8471(5) 0.0433(17) Uani 1 1 d . . .
H3A H 0.1244 0.3777 1.7740 0.052 Uiso 1 1 calc R . .
C4 C 0.1820(2) 0.3977(7) 1.8673(6) 0.058(2) Uani 1 1 d . . .
H4B H 0.1922 0.4246 1.8077 0.069 Uiso 1 1 calc R . .
C5 C 0.2075(2) 0.3849(7) 1.9750(6) 0.065(2) Uani 1 1 d . . .
H5A H 0.2349 0.4014 1.9881 0.078 Uiso 1 1 calc R . .
C6 C 0.1913(2) 0.3469(7) 2.0639(6) 0.058(2) Uani 1 1 d . . .
H6A H 0.2081 0.3390 2.1370 0.069 Uiso 1 1 calc R . .
C7 C 0.1511(2) 0.3210(6) 2.0454(5) 0.0392(16) Uani 1 1 d . . .
C8 C 0.1357(2) 0.2771(7) 2.1465(5) 0.0461(17) Uani 1 1 d . . .
C9 C 0.1205(2) 0.1566(7) 2.1396(5) 0.0441(18) Uani 1 1 d . . .
C10 C 0.1220(2) 0.0700(6) 2.0545(5) 0.0474(19) Uani 1 1 d . . .
H10A H 0.1309 0.0830 1.9846 0.057 Uiso 1 1 calc R . .
C11 C 0.1095(2) -0.0378(7) 2.0909(6) 0.056(2) Uani 1 1 d . . .
H11A H 0.1083 -0.1125 2.0508 0.068 Uiso 1 1 calc R . .
C12 C 0.0988(2) -0.0186(8) 2.1967(7) 0.065(2) Uani 1 1 d . . .
H12A H 0.0893 -0.0782 2.2419 0.077 Uiso 1 1 calc R . .
C13 C 0.1059(2) 0.1001(7) 2.2272(6) 0.051(2) Uani 1 1 d . . .
H13A H 0.1016 0.1372 2.2961 0.061 Uiso 1 1 calc R . .
C14 C 0.2178(3) 0.0247(18) 2.2064(11) 0.140(7) Uani 1 1 d . . .
H14A H 0.2291 0.0450 2.1421 0.169 Uiso 1 1 calc R . .
C15 C 0.2052(4) -0.0888(14) 2.2358(12) 0.128(5) Uani 1 1 d . . .
H15A H 0.2055 -0.1608 2.1926 0.154 Uiso 1 1 calc R . .
C16 C 0.1927(3) -0.0793(10) 2.3311(9) 0.083(3) Uani 1 1 d . . .
H16A H 0.1825 -0.1435 2.3693 0.099 Uiso 1 1 calc R . .
C17 C 0.1973(3) 0.0325(10) 2.3688(8) 0.078(3) Uani 1 1 d . . .
H17A H 0.1908 0.0617 2.4382 0.094 Uiso 1 1 calc R . .
C18 C 0.2115(3) 0.0987(11) 2.2929(11) 0.101(4) Uani 1 1 d . . .
H18A H 0.2174 0.1823 2.2997 0.121 Uiso 1 1 calc R . .
C19 C 0.0305(2) 0.5306(6) 1.7267(5) 0.0406(16) Uani 1 1 d . . .
H19A H 0.0520 0.4898 1.7109 0.049 Uiso 1 1 calc R . .
C20 C 0.0311(2) 0.6511(5) 1.7253(5) 0.0399(17) Uani 1 1 d . . .
H20A H 0.0526 0.6901 1.7076 0.048 Uiso 1 1 calc R . .
C21 C 0.0000 0.7134(8) 1.7500 0.033(2) Uani 1 2 d S . .
C22 C 0.0000 0.8438(8) 1.7500 0.030(2) Uani 1 2 d S . .
C23 C 0.0128(2) 0.9080(6) 1.8495(5) 0.049(2) Uani 1 1 d . . .
H23A H 0.0213 0.8697 1.9192 0.059 Uiso 1 1 calc R . .
C24 C 0.0130(2) 1.0278(6) 1.8462(5) 0.0424(17) Uani 1 1 d . . .
H24A H 0.0228 1.0678 1.9145 0.051 Uiso 1 1 calc R . .
C25 C 0.1727(8) 0.6672(18) 2.0242(15) 0.36(2) Uani 1 1 d . . .
H25A H 0.1929 0.6806 1.9831 0.537 Uiso 1 1 calc R . .
H25B H 0.1731 0.5867 2.0462 0.537 Uiso 1 1 calc R . .
H25C H 0.1781 0.7154 2.0911 0.537 Uiso 1 1 calc R . .
H4F H 0.0365(18) 0.316(5) 1.562(4) 0.031(16) Uiso 1 1 d . . .
H4E H -0.0052(18) 0.303(5) 1.553(5) 0.02(2) Uiso 1 1 d . . .
H5F H 0.1067(13) 0.633(4) 2.010(3) 0.000(10) Uiso 1 1 d . . .
H5W H 0.0774(16) 0.533(4) 2.039(4) 0.002(14) Uiso 1 1 d . . .

loop_
_atom_site_aniso_label
_atom_site_aniso_U_11
_atom_site_aniso_U_22
_atom_site_aniso_U_33
_atom_site_aniso_U_23
_atom_site_aniso_U_13
_atom_site_aniso_U_12
Fe1 0.0370(7) 0.0605(8) 0.0472(5) 0.0093(5) 0.0080(5) 0.0024(5)
Zn1 0.0317(7) 0.0218(5) 0.0293(5) 0.000 0.0063(5) 0.000
O1 0.034(3) 0.033(2) 0.029(2) -0.006(2) 0.0043(19) 0.000(2)
O2 0.048(3) 0.071(4) 0.034(2) -0.011(2) 0.010(2) -0.003(3)
O3 0.087(4) 0.065(4) 0.035(3) -0.009(3) 0.014(3) -0.007(3)
O4 0.043(4) 0.037(3) 0.032(2) 0.003(2) 0.012(3) 0.004(3)
O5 0.110(6) 0.059(5) 0.120(6) -0.018(4) 0.056(5) 0.010(4)
O6 0.224(11) 0.167(9) 0.119(6) 0.020(6) 0.089(7) 0.042(8)
N1 0.048(5) 0.017(4) 0.031(4) 0.000 0.012(3) 0.000
N2 0.050(5) 0.019(4) 0.029(4) 0.000 0.013(4) 0.000
C1 0.033(4) 0.025(3) 0.036(3) -0.004(3) 0.007(3) -0.001(3)
C2 0.038(4) 0.040(4) 0.027(3) -0.013(3) 0.000(3) 0.001(3)
C3 0.033(4) 0.059(5) 0.040(3) -0.001(3) 0.013(3) -0.005(4)
C4 0.056(6) 0.070(6) 0.049(4) 0.007(4) 0.015(4) -0.012(4)
C5 0.036(5) 0.087(6) 0.069(5) 0.008(5) 0.008(4) -0.019(5)
C6 0.041(5) 0.074(6) 0.048(4) -0.004(4) -0.006(4) -0.009(4)
C7 0.031(4) 0.044(4) 0.040(3) -0.007(3) 0.004(3) -0.012(3)
C8 0.039(4) 0.060(5) 0.034(3) 0.000(4) 0.000(3) 0.006(4)
C9 0.038(4) 0.054(5) 0.039(4) 0.011(4) 0.006(3) 0.004(4)
C10 0.051(5) 0.051(5) 0.036(3) -0.001(3) 0.003(3) -0.008(4)
C11 0.058(5) 0.043(5) 0.061(5) 0.001(4) 0.001(4) -0.006(4)
C12 0.047(5) 0.068(6) 0.078(5) 0.027(5) 0.014(4) 0.003(4)
C13 0.044(5) 0.065(5) 0.048(4) 0.013(4) 0.019(4) 0.007(4)
C14 0.028(5) 0.30(2) 0.094(8) 0.088(12) 0.025(6) 0.042(10)
C15 0.080(9) 0.188(15) 0.108(10) -0.023(10) 0.009(7) 0.089(10)
C16 0.062(7) 0.076(8) 0.096(7) 0.026(6) -0.004(6) 0.025(6)
C17 0.058(6) 0.102(9) 0.066(5) 0.014(6) -0.002(5) 0.007(6)
C18 0.038(6) 0.113(10) 0.130(9) 0.046(8) -0.019(6) -0.020(6)
C19 0.035(4) 0.031(4) 0.062(4) -0.002(3) 0.022(3) 0.005(3)
C20 0.045(5) 0.025(4) 0.058(4) 0.000(3) 0.027(3) -0.002(3)
C21 0.059(7) 0.012(5) 0.029(4) 0.000 0.014(4) 0.000
C22 0.035(6) 0.025(5) 0.029(4) 0.000 0.007(4) 0.000
C23 0.083(6) 0.034(4) 0.027(3) 0.007(3) 0.009(4) 0.003(4)
C24 0.061(5) 0.031(4) 0.030(3) -0.001(3) 0.000(3) 0.001(3)
C25 0.53(4) 0.183(19) 0.206(18) -0.029(15) -0.21(2) 0.14(2)

loop_
_atom_type_symbol
_atom_type_description
_atom_type_scat_dispersion_real
_atom_type_scat_dispersion_imag
_atom_type_scat_source
C C 0.0033 0.0016 'International Tables Vol C Tables 4.2.6.8 and 6.1.1.4'
H H 0.0000 0.0000 'International Tables Vol C Tables 4.2.6.8 and 6.1.1.4'
N N 0.0061 0.0033 'International Tables Vol C Tables 4.2.6.8 and 6.1.1.4'
O O 0.0106 0.0060 'International Tables Vol C Tables 4.2.6.8 and 6.1.1.4'
Fe Fe 0.3463 0.8444 'International Tables Vol C Tables 4.2.6.8 and 6.1.1.4'
Zn Zn 0.2839 1.4301 'International Tables Vol C Tables 4.2.6.8 and 6.1.1.4'

loop_
_geom_angle_atom_site_label_1
_geom_angle_atom_site_label_2
_geom_angle_atom_site_label_3
_geom_angle
_geom_angle_site_symmetry_1
_geom_angle_site_symmetry_3
_geom_angle_publ_flag
C18 Fe1 C9 107.8(4) . . ?
C18 Fe1 C16 66.7(4) . . ?
C9 Fe1 C16 160.4(4) . . ?
C18 Fe1 C13 119.2(5) . . ?
C9 Fe1 C13 41.4(3) . . ?
C16 Fe1 C13 123.2(4) . . ?
C18 Fe1 C17 39.6(4) . . ?
C9 Fe1 C17 124.9(4) . . ?
C16 Fe1 C17 39.0(4) . . ?
C13 Fe1 C17 106.2(4) . . ?
C18 Fe1 C15 67.5(6) . . ?
C9 Fe1 C15 159.3(5) . . ?
C16 Fe1 C15 38.2(4) . . ?
C13 Fe1 C15 159.0(6) . . ?
C17 Fe1 C15 65.2(5) . . ?
C18 Fe1 C14 40.4(5) . . ?
C9 Fe1 C14 121.8(5) . . ?
C16 Fe1 C14 67.2(4) . . ?
C13 Fe1 C14 155.5(7) . . ?
C17 Fe1 C14 66.8(4) . . ?
C15 Fe1 C14 41.4(5) . . ?
C18 Fe1 C10 127.9(4) . . ?
C9 Fe1 C10 41.5(3) . . ?
C16 Fe1 C10 156.5(4) . . ?
C13 Fe1 C10 69.1(3) . . ?
C17 Fe1 C10 163.7(4) . . ?
C15 Fe1 C10 124.4(4) . . ?
C14 Fe1 C10 110.6(4) . . ?
C18 Fe1 C11 165.0(4) . . ?
C9 Fe1 C11 69.1(3) . . ?
C16 Fe1 C11 121.1(4) . . ?
C13 Fe1 C11 68.8(3) . . ?
C17 Fe1 C11 154.2(4) . . ?
C15 Fe1 C11 109.9(5) . . ?
C14 Fe1 C11 127.8(5) . . ?
C10 Fe1 C11 40.3(3) . . ?
C18 Fe1 C12 153.1(5) . . ?
C9 Fe1 C12 68.7(3) . . ?
C16 Fe1 C12 107.1(4) . . ?
C13 Fe1 C12 40.4(3) . . ?
C17 Fe1 C12 119.1(4) . . ?
C15 Fe1 C12 124.9(6) . . ?
C14 Fe1 C12 163.8(7) . . ?
C10 Fe1 C12 68.1(3) . . ?
C11 Fe1 C12 40.8(3) . . ?
O1 Zn1 O1 178.6(2) 2_558 . ?
O1 Zn1 N2 89.28(12) 2_558 1_545 ?
O1 Zn1 N2 89.28(12) . 1_545 ?
O1 Zn1 O4 92.02(19) 2_558 . ?
O1 Zn1 O4 87.98(19) . . ?
N2 Zn1 O4 89.84(14) 1_545 . ?
O1 Zn1 O4 87.98(19) 2_558 2_558 ?
O1 Zn1 O4 92.02(19) . 2_558 ?
N2 Zn1 O4 89.84(14) 1_545 2_558 ?
O4 Zn1 O4 179.7(3) . 2_558 ?
O1 Zn1 N1 90.72(12) 2_558 . ?
O1 Zn1 N1 90.72(12) . . ?
N2 Zn1 N1 180.000(3) 1_545 . ?
O4 Zn1 N1 90.16(14) . . ?
O4 Zn1 N1 90.16(14) 2_558 . ?
C1 O1 Zn1 127.3(4) . . ?
C19 N1 C19 118.6(8) . 2_558 ?
C19 N1 Zn1 120.7(4) . . ?
C19 N1 Zn1 120.7(4) 2_558 . ?
C24 N2 C24 115.1(7) 2_558 . ?
C24 N2 Zn1 122.5(4) 2_558 1_565 ?
C24 N2 Zn1 122.5(4) . 1_565 ?
O2 C1 O1 124.5(6) . . ?
O2 C1 C2 117.6(5) . . ?
O1 C1 C2 117.8(5) . . ?
C3 C2 C7 120.7(6) . . ?
C3 C2 C1 119.2(5) . . ?
C7 C2 C1 119.9(5) . . ?
C2 C3 C4 119.5(6) . . ?
C5 C4 C3 120.6(6) . . ?
C4 C5 C6 118.8(7) . . ?
C7 C6 C5 121.1(6) . . ?
C6 C7 C2 119.2(6) . . ?
C6 C7 C8 118.3(6) . . ?
C2 C7 C8 122.5(6) . . ?
O3 C8 C9 123.7(6) . . ?
O3 C8 C7 119.3(7) . . ?
C9 C8 C7 116.8(6) . . ?
C13 C9 C10 107.4(7) . . ?
C13 C9 C8 124.5(7) . . ?
C10 C9 C8 127.7(6) . . ?
C13 C9 Fe1 69.7(4) . . ?
C10 C9 Fe1 70.3(4) . . ?
C8 C9 Fe1 119.4(5) . . ?
C11 C10 C9 108.2(6) . . ?
C11 C10 Fe1 70.0(4) . . ?
C9 C10 Fe1 68.3(4) . . ?
C10 C11 C12 107.9(7) . . ?
C10 C11 Fe1 69.7(4) . . ?
C12 C11 Fe1 69.9(4) . . ?
C13 C12 C11 108.4(7) . . ?
C13 C12 Fe1 68.7(4) . . ?
C11 C12 Fe1 69.3(4) . . ?
C12 C13 C9 108.1(7) . . ?
C12 C13 Fe1 70.9(4) . . ?
C9 C13 Fe1 68.9(4) . . ?
C18 C14 C15 104.5(9) . . ?
C18 C14 Fe1 68.6(6) . . ?
C15 C14 Fe1 69.0(6) . . ?
C16 C15 C14 108.6(12) . . ?
C16 C15 Fe1 70.3(6) . . ?
C14 C15 Fe1 69.6(7) . . ?
C15 C16 C17 109.6(11) . . ?
C15 C16 Fe1 71.5(6) . . ?
C17 C16 Fe1 70.9(5) . . ?
C16 C17 C18 109.1(10) . . ?
C16 C17 Fe1 70.0(5) . . ?
C18 C17 Fe1 69.5(5) . . ?
C17 C18 C14 108.1(12) . . ?
C17 C18 Fe1 70.9(5) . . ?
C14 C18 Fe1 71.0(7) . . ?
N1 C19 C20 121.8(6) . . ?
C21 C20 C19 120.2(7) . . ?
C20 C21 C20 117.4(8) 2_558 . ?
C20 C21 C22 121.3(4) 2_558 . ?
C20 C21 C22 121.3(4) . . ?
C23 C22 C23 115.8(8) . 2_558 ?
C23 C22 C21 122.1(4) . . ?
C23 C22 C21 122.1(4) 2_558 . ?
C24 C23 C22 120.6(6) . . ?
N2 C24 C23 123.9(6) . . ?

loop_
_geom_bond_atom_site_label_1
_geom_bond_atom_site_label_2
_geom_bond_distance
_geom_bond_site_symmetry_2
_geom_bond_publ_flag
Fe1 C18 2.017(10) . ?
Fe1 C9 2.023(7) . ?
Fe1 C16 2.024(9) . ?
Fe1 C13 2.034(7) . ?
Fe1 C17 2.035(9) . ?
Fe1 C15 2.039(10) . ?
Fe1 C14 2.048(10) . ?
Fe1 C10 2.050(7) . ?
Fe1 C11 2.054(7) . ?
Fe1 C12 2.062(8) . ?
Zn1 O1 2.079(4) 2_558 ?
Zn1 O1 2.079(4) . ?
Zn1 N2 2.142(7) 1_545 ?
Zn1 O4 2.150(4) . ?
Zn1 O4 2.150(4) 2_558 ?
Zn1 N1 2.218(7) . ?
O1 C1 1.268(7) . ?
O2 C1 1.259(6) . ?
O3 C8 1.217(7) . ?
O6 C25 1.46(2) . ?
N1 C19 1.336(7) . ?
N1 C19 1.336(7) 2_558 ?
N2 C24 1.348(7) 2_558 ?
N2 C24 1.348(7) . ?
N2 Zn1 2.142(7) 1_565 ?
C1 C2 1.506(8) . ?
C2 C3 1.377(8) . ?
C2 C7 1.390(8) . ?
C3 C4 1.385(9) . ?
C4 C5 1.381(10) . ?
C5 C6 1.398(10) . ?
C6 C7 1.367(9) . ?
C7 C8 1.536(9) . ?
C8 C9 1.471(10) . ?
C9 C13 1.433(9) . ?
C9 C10 1.442(9) . ?
C10 C11 1.414(9) . ?
C11 C12 1.434(10) . ?
C12 C13 1.415(11) . ?
C14 C18 1.405(17) . ?
C14 C15 1.444(19) . ?
C15 C16 1.330(14) . ?
C16 C17 1.357(12) . ?
C17 C18 1.372(13) . ?
C19 C20 1.382(9) . ?
C20 C21 1.376(7) . ?
C21 C20 1.376(7) 2_558 ?
C21 C22 1.495(11) . ?
C22 C23 1.385(8) . ?
C22 C23 1.385(8) 2_558 ?
C23 C24 1.376(9) . ?

loop_
_geom_torsion_atom_site_label_1
_geom_torsion_atom_site_label_2
_geom_torsion_atom_site_label_3
_geom_torsion_atom_site_label_4
_geom_torsion
_geom_torsion_site_symmetry_1
_geom_torsion_site_symmetry_2
_geom_torsion_site_symmetry_3
_geom_torsion_site_symmetry_4
_geom_torsion_publ_flag
O1 Zn1 O1 C1 -117.6(5) 2_558 . . . ?
N2 Zn1 O1 C1 -117.6(5) 1_545 . . . ?
O4 Zn1 O1 C1 152.5(5) . . . . ?
O4 Zn1 O1 C1 -27.8(5) 2_558 . . . ?
N1 Zn1 O1 C1 62.4(5) . . . . ?
O1 Zn1 N1 C19 -143.1(3) 2_558 . . . ?
O1 Zn1 N1 C19 36.9(3) . . . . ?
N2 Zn1 N1 C19 -166(100) 1_545 . . . ?
O4 Zn1 N1 C19 -51.1(4) . . . . ?
O4 Zn1 N1 C19 128.9(4) 2_558 . . . ?
O1 Zn1 N1 C19 36.9(3) 2_558 . . 2_558 ?
O1 Zn1 N1 C19 -143.1(3) . . . 2_558 ?
N2 Zn1 N1 C19 14(100) 1_545 . . 2_558 ?
O4 Zn1 N1 C19 128.9(4) . . . 2_558 ?
O4 Zn1 N1 C19 -51.1(4) 2_558 . . 2_558 ?
Zn1 O1 C1 O2 13.8(9) . . . . ?
Zn1 O1 C1 C2 -163.9(4) . . . . ?
O2 C1 C2 C3 -141.8(6) . . . . ?
O1 C1 C2 C3 36.1(9) . . . . ?
O2 C1 C2 C7 33.4(9) . . . . ?
O1 C1 C2 C7 -148.7(6) . . . . ?
C7 C2 C3 C4 -1.0(11) . . . . ?
C1 C2 C3 C4 174.3(6) . . . . ?
C2 C3 C4 C5 1.5(12) . . . . ?
C3 C4 C5 C6 -1.4(13) . . . . ?
C4 C5 C6 C7 0.8(13) . . . . ?
C5 C6 C7 C2 -0.3(11) . . . . ?
C5 C6 C7 C8 178.6(7) . . . . ?
C3 C2 C7 C6 0.4(10) . . . . ?
C1 C2 C7 C6 -174.8(6) . . . . ?
C3 C2 C7 C8 -178.5(6) . . . . ?
C1 C2 C7 C8 6.3(10) . . . . ?
C6 C7 C8 O3 60.4(9) . . . . ?
C2 C7 C8 O3 -120.7(8) . . . . ?
C6 C7 C8 C9 -114.4(7) . . . . ?
C2 C7 C8 C9 64.5(9) . . . . ?
O3 C8 C9 C13 3.6(11) . . . . ?
C7 C8 C9 C13 178.2(6) . . . . ?
O3 C8 C9 C10 -167.7(7) . . . . ?
C7 C8 C9 C10 6.8(10) . . . . ?
O3 C8 C9 Fe1 -80.9(8) . . . . ?
C7 C8 C9 Fe1 93.7(6) . . . . ?
C18 Fe1 C9 C13 -114.2(6) . . . . ?
C16 Fe1 C9 C13 -43.8(13) . . . . ?
C17 Fe1 C9 C13 -74.0(6) . . . . ?
C15 Fe1 C9 C13 172.5(13) . . . . ?
C14 Fe1 C9 C13 -156.4(7) . . . . ?
C10 Fe1 C9 C13 118.1(6) . . . . ?
C11 Fe1 C9 C13 81.3(5) . . . . ?
C12 Fe1 C9 C13 37.4(4) . . . . ?
C18 Fe1 C9 C10 127.7(6) . . . . ?
C16 Fe1 C9 C10 -161.8(11) . . . . ?
C13 Fe1 C9 C10 -118.1(6) . . . . ?
C17 Fe1 C9 C10 167.9(5) . . . . ?
C15 Fe1 C9 C10 54.4(15) . . . . ?
C14 Fe1 C9 C10 85.5(7) . . . . ?
C11 Fe1 C9 C10 -36.8(4) . . . . ?
C12 Fe1 C9 C10 -80.6(5) . . . . ?
C18 Fe1 C9 C8 4.7(7) . . . . ?
C16 Fe1 C9 C8 75.2(13) . . . . ?
C13 Fe1 C9 C8 119.0(7) . . . . ?
C17 Fe1 C9 C8 45.0(7) . . . . ?
C15 Fe1 C9 C8 -68.5(15) . . . . ?
C14 Fe1 C9 C8 -37.4(8) . . . . ?
C10 Fe1 C9 C8 -122.9(7) . . . . ?
C11 Fe1 C9 C8 -159.7(6) . . . . ?
C12 Fe1 C9 C8 156.4(6) . . . . ?
C13 C9 C10 C11 -1.3(8) . . . . ?
C8 C9 C10 C11 171.3(7) . . . . ?
Fe1 C9 C10 C11 58.8(5) . . . . ?
C13 C9 C10 Fe1 -60.1(5) . . . . ?
C8 C9 C10 Fe1 112.4(7) . . . . ?
C18 Fe1 C10 C11 167.1(6) . . . . ?
C9 Fe1 C10 C11 -120.1(6) . . . . ?
C16 Fe1 C10 C11 44.7(10) . . . . ?
C13 Fe1 C10 C11 -81.5(5) . . . . ?
C17 Fe1 C10 C11 -157.8(12) . . . . ?
C15 Fe1 C10 C11 80.2(8) . . . . ?
C14 Fe1 C10 C11 124.7(7) . . . . ?
C12 Fe1 C10 C11 -38.0(4) . . . . ?
C18 Fe1 C10 C9 -72.8(7) . . . . ?
C16 Fe1 C10 C9 164.8(9) . . . . ?
C13 Fe1 C10 C9 38.6(4) . . . . ?
C17 Fe1 C10 C9 -37.6(14) . . . . ?
C15 Fe1 C10 C9 -159.6(7) . . . . ?
C14 Fe1 C10 C9 -115.2(7) . . . . ?
C11 Fe1 C10 C9 120.1(6) . . . . ?
C12 Fe1 C10 C9 82.2(5) . . . . ?
C9 C10 C11 C12 1.9(8) . . . . ?
Fe1 C10 C11 C12 59.6(5) . . . . ?
C9 C10 C11 Fe1 -57.7(5) . . . . ?
C18 Fe1 C11 C10 -43.0(17) . . . . ?
C9 Fe1 C11 C10 37.8(4) . . . . ?
C16 Fe1 C11 C10 -160.9(5) . . . . ?
C13 Fe1 C11 C10 82.3(4) . . . . ?
C17 Fe1 C11 C10 165.9(8) . . . . ?
C15 Fe1 C11 C10 -120.1(6) . . . . ?
C14 Fe1 C11 C10 -76.9(8) . . . . ?
C12 Fe1 C11 C10 119.0(6) . . . . ?
C18 Fe1 C11 C12 -162.1(15) . . . . ?
C9 Fe1 C11 C12 -81.3(5) . . . . ?
C16 Fe1 C11 C12 80.1(6) . . . . ?
C13 Fe1 C11 C12 -36.8(4) . . . . ?
C17 Fe1 C11 C12 46.8(10) . . . . ?
C15 Fe1 C11 C12 120.8(7) . . . . ?
C14 Fe1 C11 C12 164.0(7) . . . . ?
C10 Fe1 C11 C12 -119.0(6) . . . . ?
C10 C11 C12 C13 -1.8(9) . . . . ?
Fe1 C11 C12 C13 57.7(5) . . . . ?
C10 C11 C12 Fe1 -59.5(5) . . . . ?
C18 Fe1 C12 C13 49.3(10) . . . . ?
C9 Fe1 C12 C13 -38.3(4) . . . . ?
C16 Fe1 C12 C13 121.4(5) . . . . ?
C17 Fe1 C12 C13 80.8(6) . . . . ?
C15 Fe1 C12 C13 159.4(6) . . . . ?
C14 Fe1 C12 C13 -171.7(13) . . . . ?
C10 Fe1 C12 C13 -83.0(4) . . . . ?
C11 Fe1 C12 C13 -120.6(6) . . . . ?
C18 Fe1 C12 C11 169.9(8) . . . . ?
C9 Fe1 C12 C11 82.3(4) . . . . ?
C16 Fe1 C12 C11 -118.0(6) . . . . ?
C13 Fe1 C12 C11 120.6(6) . . . . ?
C17 Fe1 C12 C11 -158.7(5) . . . . ?
C15 Fe1 C12 C11 -80.0(6) . . . . ?
C14 Fe1 C12 C11 -51.2(15) . . . . ?
C10 Fe1 C12 C11 37.5(4) . . . . ?
C11 C12 C13 C9 1.0(9) . . . . ?
Fe1 C12 C13 C9 59.1(5) . . . . ?
C11 C12 C13 Fe1 -58.1(5) . . . . ?
C10 C9 C13 C12 0.2(8) . . . . ?
C8 C9 C13 C12 -172.7(7) . . . . ?
Fe1 C9 C13 C12 -60.3(5) . . . . ?
C10 C9 C13 Fe1 60.5(5) . . . . ?
C8 C9 C13 Fe1 -112.4(7) . . . . ?
C18 Fe1 C13 C12 -156.9(5) . . . . ?
C9 Fe1 C13 C12 119.1(6) . . . . ?
C16 Fe1 C13 C12 -77.0(6) . . . . ?
C17 Fe1 C13 C12 -116.1(5) . . . . ?
C15 Fe1 C13 C12 -53.5(14) . . . . ?
C14 Fe1 C13 C12 174.4(9) . . . . ?
C10 Fe1 C13 C12 80.4(5) . . . . ?
C11 Fe1 C13 C12 37.1(4) . . . . ?
C18 Fe1 C13 C9 84.0(6) . . . . ?
C16 Fe1 C13 C9 163.9(5) . . . . ?
C17 Fe1 C13 C9 124.8(5) . . . . ?
C15 Fe1 C13 C9 -172.6(12) . . . . ?
C14 Fe1 C13 C9 55.3(10) . . . . ?
C10 Fe1 C13 C9 -38.7(4) . . . . ?
C11 Fe1 C13 C9 -82.0(5) . . . . ?
C12 Fe1 C13 C9 -119.1(6) . . . . ?
C9 Fe1 C14 C18 80.0(8) . . . . ?
C16 Fe1 C14 C18 -80.3(7) . . . . ?
C13 Fe1 C14 C18 40.3(13) . . . . ?
C17 Fe1 C14 C18 -37.8(7) . . . . ?
C15 Fe1 C14 C18 -116.0(10) . . . . ?
C10 Fe1 C14 C18 124.9(7) . . . . ?
C11 Fe1 C14 C18 167.2(6) . . . . ?
C12 Fe1 C14 C18 -152.8(12) . . . . ?
C18 Fe1 C14 C15 116.0(10) . . . . ?
C9 Fe1 C14 C15 -164.0(6) . . . . ?
C16 Fe1 C14 C15 35.7(7) . . . . ?
C13 Fe1 C14 C15 156.3(9) . . . . ?
C17 Fe1 C14 C15 78.2(7) . . . . ?
C10 Fe1 C14 C15 -119.1(7) . . . . ?
C11 Fe1 C14 C15 -76.8(8) . . . . ?
C12 Fe1 C14 C15 -36.8(17) . . . . ?
C18 C14 C15 C16 0.1(13) . . . . ?
Fe1 C14 C15 C16 -59.7(8) . . . . ?
C18 C14 C15 Fe1 59.8(7) . . . . ?
C18 Fe1 C15 C16 80.5(8) . . . . ?
C9 Fe1 C15 C16 161.3(10) . . . . ?
C13 Fe1 C15 C16 -32.6(18) . . . . ?
C17 Fe1 C15 C16 37.2(7) . . . . ?
C14 Fe1 C15 C16 119.7(12) . . . . ?
C10 Fe1 C15 C16 -158.0(7) . . . . ?
C11 Fe1 C15 C16 -115.3(8) . . . . ?
C12 Fe1 C15 C16 -72.1(9) . . . . ?
C18 Fe1 C15 C14 -39.1(7) . . . . ?
C9 Fe1 C15 C14 41.6(17) . . . . ?
C16 Fe1 C15 C14 -119.7(12) . . . . ?
C13 Fe1 C15 C14 -152.3(12) . . . . ?
C17 Fe1 C15 C14 -82.4(8) . . . . ?
C10 Fe1 C15 C14 82.4(9) . . . . ?
C11 Fe1 C15 C14 125.1(8) . . . . ?
C12 Fe1 C15 C14 168.2(7) . . . . ?
C14 C15 C16 C17 -1.7(13) . . . . ?
Fe1 C15 C16 C17 -61.0(7) . . . . ?
C14 C15 C16 Fe1 59.3(8) . . . . ?
C18 Fe1 C16 C15 -82.6(9) . . . . ?
C9 Fe1 C16 C15 -160.3(11) . . . . ?
C13 Fe1 C16 C15 166.7(9) . . . . ?
C17 Fe1 C16 C15 -119.3(11) . . . . ?
C14 Fe1 C16 C15 -38.5(9) . . . . ?
C10 Fe1 C16 C15 50.9(14) . . . . ?
C11 Fe1 C16 C15 83.0(9) . . . . ?
C12 Fe1 C16 C15 125.3(9) . . . . ?
C18 Fe1 C16 C17 36.7(6) . . . . ?
C9 Fe1 C16 C17 -40.9(14) . . . . ?
C13 Fe1 C16 C17 -74.0(7) . . . . ?
C15 Fe1 C16 C17 119.3(11) . . . . ?
C14 Fe1 C16 C17 80.8(8) . . . . ?
C10 Fe1 C16 C17 170.2(7) . . . . ?
C11 Fe1 C16 C17 -157.7(6) . . . . ?
C12 Fe1 C16 C17 -115.4(6) . . . . ?
C15 C16 C17 C18 2.7(12) . . . . ?
Fe1 C16 C17 C18 -58.6(7) . . . . ?
C15 C16 C17 Fe1 61.4(8) . . . . ?
C18 Fe1 C17 C16 -120.5(10) . . . . ?
C9 Fe1 C17 C16 164.5(6) . . . . ?
C13 Fe1 C17 C16 123.0(6) . . . . ?
C15 Fe1 C17 C16 -36.5(7) . . . . ?
C14 Fe1 C17 C16 -81.9(8) . . . . ?
C10 Fe1 C17 C16 -166.0(11) . . . . ?
C11 Fe1 C17 C16 48.2(11) . . . . ?
C12 Fe1 C17 C16 81.2(7) . . . . ?
C9 Fe1 C17 C18 -75.0(8) . . . . ?
C16 Fe1 C17 C18 120.5(10) . . . . ?
C13 Fe1 C17 C18 -116.4(7) . . . . ?
C15 Fe1 C17 C18 84.1(9) . . . . ?
C14 Fe1 C17 C18 38.6(8) . . . . ?
C10 Fe1 C17 C18 -45.5(16) . . . . ?
C11 Fe1 C17 C18 168.7(8) . . . . ?
C12 Fe1 C17 C18 -158.2(7) . . . . ?
C16 C17 C18 C14 -2.6(11) . . . . ?
Fe1 C17 C18 C14 -61.6(7) . . . . ?
C16 C17 C18 Fe1 59.0(7) . . . . ?
C15 C14 C18 C17 1.5(12) . . . . ?
Fe1 C14 C18 C17 61.6(7) . . . . ?
C15 C14 C18 Fe1 -60.1(8) . . . . ?
C9 Fe1 C18 C17 123.7(7) . . . . ?
C16 Fe1 C18 C17 -36.2(6) . . . . ?
C13 Fe1 C18 C17 80.0(7) . . . . ?
C15 Fe1 C18 C17 -77.8(8) . . . . ?
C14 Fe1 C18 C17 -117.8(11) . . . . ?
C10 Fe1 C18 C17 165.3(6) . . . . ?
C11 Fe1 C18 C17 -160.7(13) . . . . ?
C12 Fe1 C18 C17 45.7(12) . . . . ?
C9 Fe1 C18 C14 -118.5(8) . . . . ?
C16 Fe1 C18 C14 81.6(8) . . . . ?
C13 Fe1 C18 C14 -162.1(8) . . . . ?
C17 Fe1 C18 C14 117.8(11) . . . . ?
C15 Fe1 C18 C14 40.0(7) . . . . ?
C10 Fe1 C18 C14 -76.9(9) . . . . ?
C11 Fe1 C18 C14 -42.8(19) . . . . ?
C12 Fe1 C18 C14 163.6(9) . . . . ?
C19 N1 C19 C20 -0.5(5) 2_558 . . . ?
Zn1 N1 C19 C20 179.5(5) . . . . ?
N1 C19 C20 C21 1.0(9) . . . . ?
C19 C20 C21 C20 -0.5(5) . . . 2_558 ?
C19 C20 C21 C22 179.5(5) . . . . ?
C20 C21 C22 C23 82.3(5) 2_558 . . . ?
C20 C21 C22 C23 -97.7(5) . . . . ?
C20 C21 C22 C23 -97.7(5) 2_558 . . 2_558 ?
C20 C21 C22 C23 82.3(5) . . . 2_558 ?
C23 C22 C23 C24 -1.1(5) 2_558 . . . ?
C21 C22 C23 C24 178.9(5) . . . . ?
C24 N2 C24 C23 -1.2(5) 2_558 . . . ?
Zn1 N2 C24 C23 178.8(5) 1_565 . . . ?
C22 C23 C24 N2 2.3(11) . . . . ?
